data_1555806
loop_
_publ_author_name
'Zhou, Tao'
'Wang, Yanwei'
'Li, Bin'
'Wang, Baiquan'

_publ_section_title
;
 Rh(III)-Catalyzed Carbocyclization of
 3-(Indolin-1-yl)-3-oxopropanenitriles with Alkynes and Alkenes through
 C-H Activation.
;
_journal_issue 19
_journal_name_full 'Organic letters'
_journal_page_first 5066
_journal_page_last 5069
_journal_paper_doi 10.1021/acs.orglett.6b02521
_journal_volume 18
_journal_year 2016
_chemical_formula_sum 'C25 H16 N2'
_chemical_formula_weight 344.40
_space_group_IT_number 14
_space_group_name_Hall '-P 2yn'
_space_group_name_H-M_alt 'P 1 21/n 1'
_symmetry_cell_setting monoclinic
_symmetry_space_group_name_H-M 'P 1 21/n 1'
_atom_sites_solution_hydrogens geom
_atom_sites_solution_primary direct
_atom_sites_solution_secondary difmap
_audit_creation_method SHELXL-97
_cell_angle_alpha 90.00
_cell_angle_beta 101.488(2)
_cell_angle_gamma 90.00
_cell_formula_units_Z 4
_cell_length_a 11.1107(12)
_cell_length_b 9.7397(10)
_cell_length_c 15.8289(16)
_cell_measurement_reflns_used 5325
_cell_measurement_temperature 113(2)
_cell_measurement_theta_max 27.5
_cell_measurement_theta_min 3.3
_cell_volume 1678.6(3)
_computing_cell_refinement 'CrystalClear-SM Expert 2.1 b42'
_computing_data_collection 'CrystalClear-SM Expert 2.1 b42 (Rigaku, 2015)'
_computing_data_reduction 'CrystalClear-SM Expert 2.1 b42'
_computing_molecular_graphics 'CrystalStructure 4.1'
_computing_publication_material 'CrystalStructure 4.1 (Rigaku, 2014)'
_computing_structure_refinement 'SHELXL-97 (Sheldrick, 1997)'
_computing_structure_solution 'SHELXS-97 (Sheldrick, 1990)'
_diffrn_ambient_temperature 113(2)
_diffrn_detector_area_resol_mean 5.814
_diffrn_measured_fraction_theta_full 0.994
_diffrn_measured_fraction_theta_max 0.994
_diffrn_measurement_device_type 'Rigaku XtaLAB P200'
_diffrn_measurement_method '\w and \f scans'
_diffrn_radiation_monochromator multilayer
_diffrn_radiation_source 'rotating anode'
_diffrn_radiation_type MoK\a
_diffrn_radiation_wavelength 0.71073
_diffrn_reflns_av_R_equivalents 0.0249
_diffrn_reflns_av_sigmaI/netI 0.0146
_diffrn_reflns_limit_h_max 14
_diffrn_reflns_limit_h_min -14
_diffrn_reflns_limit_k_max 11
_diffrn_reflns_limit_k_min -12
_diffrn_reflns_limit_l_max 20
_diffrn_reflns_limit_l_min -20
_diffrn_reflns_number 20896
_diffrn_reflns_theta_full 27.50
_diffrn_reflns_theta_max 27.50
_diffrn_reflns_theta_min 3.25
_diffrn_standards_decay_% 0
_diffrn_standards_interval_count 0
_diffrn_standards_interval_time 0
_diffrn_standards_number 0
_exptl_absorpt_coefficient_mu 0.080
_exptl_absorpt_correction_T_max 0.9904
_exptl_absorpt_correction_T_min 0.9841
_exptl_absorpt_correction_type multi-scan
_exptl_absorpt_process_details 'REQAB (Rigaku, 1998)'
_exptl_crystal_colour Colorless
_exptl_crystal_density_diffrn 1.363
_exptl_crystal_density_method 'not measured'
_exptl_crystal_description Prism
_exptl_crystal_F_000 720
_exptl_crystal_size_max 0.20
_exptl_crystal_size_mid 0.18
_exptl_crystal_size_min 0.12
_refine_diff_density_max 0.318
_refine_diff_density_min -0.183
_refine_diff_density_rms 0.040
_refine_ls_extinction_method none
_refine_ls_goodness_of_fit_ref 1.057
_refine_ls_hydrogen_treatment constr
_refine_ls_matrix_type full
_refine_ls_number_parameters 244
_refine_ls_number_reflns 3835
_refine_ls_number_restraints 0
_refine_ls_restrained_S_all 1.057
_refine_ls_R_factor_all 0.0412
_refine_ls_R_factor_gt 0.0368
_refine_ls_shift/su_max 0.001
_refine_ls_shift/su_mean 0.000
_refine_ls_structure_factor_coef Fsqd
_refine_ls_weighting_details 'calc w=1/[\s^2^(Fo^2^)+(0.0564P)^2^+0.4995P] where P=(Fo^2^+2Fc^2^)/3'
_refine_ls_weighting_scheme calc
_refine_ls_wR_factor_gt 0.0998
_refine_ls_wR_factor_ref 0.1028
_reflns_number_gt 3427
_reflns_number_total 3835
_reflns_threshold_expression >2sigma(I)
_cod_data_source_file ol6b02521_si_002.cif
_cod_data_source_block m20150919b
_cod_depositor_comments
;
The following automatic conversions were performed:

data item '_exptl_absorpt_correction_type' value 'MULTI-SCAN' was
changed to 'multi-scan' in accordance with the
/home/saulius/struct/COD-crude-data/automatic-downloads/DataCite-retrospective/ACS/depositions/lib/dictionaries/cif_core.dic
dictionary named 'cif_core.dic' version 2.4.2 last updated on
2011-04-26.

data item '_refine_ls_hydrogen_treatment' value 'CONSTR' was changed
to 'constr' in accordance with the
/home/saulius/struct/COD-crude-data/automatic-downloads/DataCite-retrospective/ACS/depositions/lib/dictionaries/cif_core.dic
dictionary named 'cif_core.dic' version 2.4.2 last updated on
2011-04-26.

data item '_symmetry_cell_setting' value 'Monoclinic' was changed to
'monoclinic' in accordance with the
/home/saulius/struct/COD-crude-data/automatic-downloads/DataCite-retrospective/ACS/depositions/lib/dictionaries/cif_core.dic
dictionary named 'cif_core.dic' version 2.4.2 last updated on
2011-04-26.

Automatic conversion script
Id: cif_fix_values 6909 2019-04-08 15:41:33Z antanas 
;
_cod_original_sg_symbol_H-M P2(1)/n
_cod_database_code 1555806

loop_
_symmetry_equiv_pos_as_xyz
'x, y, z'
'-x+1/2, y+1/2, -z+1/2'
'-x, -y, -z'
'x-1/2, -y-1/2, z-1/2'

loop_
_atom_site_label
_atom_site_type_symbol
_atom_site_fract_x
_atom_site_fract_y
_atom_site_fract_z
_atom_site_U_iso_or_equiv
_atom_site_adp_type
_atom_site_occupancy
_atom_site_symmetry_multiplicity
_atom_site_calc_flag
_atom_site_refinement_flags
N1 N 0.09770(8) 0.75186(9) 0.99415(5) 0.01745(19) Uani 1 1 d .
N2 N -0.26251(9) 0.78391(12) 0.98923(7) 0.0327(2) Uani 1 1 d .
C1 C 0.05242(10) 0.66611(11) 1.05868(6) 0.0195(2) Uani 1 1 d .
H1A H -0.0160 0.6063 1.0306 0.023 Uiso 1 1 calc R
H1B H 0.0239 0.7241 1.1022 0.023 Uiso 1 1 calc R
C2 C 0.16563(10) 0.57945(11) 1.10074(7) 0.0213(2) Uani 1 1 d .
H2A H 0.1845 0.5921 1.1641 0.026 Uiso 1 1 calc R
H2B H 0.1513 0.4807 1.0877 0.026 Uiso 1 1 calc R
C3 C 0.26864(10) 0.63380(11) 1.06064(7) 0.0198(2) Uani 1 1 d .
C4 C 0.39135(10) 0.60268(12) 1.07204(7) 0.0245(2) Uani 1 1 d .
H4 H 0.4270 0.5364 1.1136 0.029 Uiso 1 1 calc R
C5 C 0.46376(10) 0.67065(12) 1.02106(8) 0.0259(2) Uani 1 1 d .
H5 H 0.5489 0.6499 1.0294 0.031 Uiso 1 1 calc R
C6 C 0.41459(10) 0.76606(12) 0.95964(7) 0.0227(2) Uani 1 1 d .
H6 H 0.4659 0.8088 0.9260 0.027 Uiso 1 1 calc R
C7 C 0.28854(9) 0.80120(11) 0.94602(6) 0.0190(2) Uani 1 1 d .
C8 C 0.22098(9) 0.73238(11) 0.99895(6) 0.0180(2) Uani 1 1 d .
C9 C 0.22332(9) 0.89592(10) 0.88300(6) 0.0182(2) Uani 1 1 d .
C10 C 0.28943(9) 0.95938(11) 0.81946(7) 0.0197(2) Uani 1 1 d .
C11 C 0.38295(10) 1.05443(12) 0.84513(7) 0.0240(2) Uani 1 1 d .
H11 H 0.4034 1.0832 0.9036 0.029 Uiso 1 1 calc R
C12 C 0.44655(10) 1.10737(12) 0.78505(8) 0.0267(2) Uani 1 1 d .
H12 H 0.5100 1.1729 0.8025 0.032 Uiso 1 1 calc R
C13 C 0.41776(11) 1.06486(12) 0.69971(8) 0.0280(3) Uani 1 1 d .
H13 H 0.4623 1.1003 0.6592 0.034 Uiso 1 1 calc R
C14 C 0.32418(11) 0.97087(13) 0.67340(7) 0.0288(3) Uani 1 1 d .
H14 H 0.3040 0.9425 0.6149 0.035 Uiso 1 1 calc R
C15 C 0.25978(11) 0.91813(12) 0.73315(7) 0.0248(2) Uani 1 1 d .
H15 H 0.1954 0.8539 0.7152 0.030 Uiso 1 1 calc R
C16 C 0.10080(9) 0.91777(10) 0.88103(6) 0.0173(2) Uani 1 1 d .
C17 C 0.00948(9) 1.00853(11) 0.82937(6) 0.0186(2) Uani 1 1 d .
C18 C 0.01800(10) 1.10954(11) 0.76820(7) 0.0214(2) Uani 1 1 d .
H18 H 0.0943 1.1278 0.7520 0.026 Uiso 1 1 calc R
C19 C -0.08700(11) 1.18319(12) 0.73129(7) 0.0247(2) Uani 1 1 d .
H19 H -0.0821 1.2520 0.6895 0.030 Uiso 1 1 calc R
C20 C -0.19935(10) 1.15689(12) 0.75504(7) 0.0245(2) Uani 1 1 d .
H20 H -0.2701 1.2072 0.7286 0.029 Uiso 1 1 calc R
C21 C -0.20929(10) 1.05824(11) 0.81676(7) 0.0222(2) Uani 1 1 d .
H21 H -0.2858 1.0416 0.8330 0.027 Uiso 1 1 calc R
C22 C -0.10469(9) 0.98394(11) 0.85444(6) 0.0191(2) Uani 1 1 d .
C23 C -0.08856(9) 0.87979(11) 0.92143(6) 0.0187(2) Uani 1 1 d .
C24 C 0.03478(9) 0.84296(10) 0.93798(6) 0.0166(2) Uani 1 1 d .
C25 C -0.18313(10) 0.82676(11) 0.96021(7) 0.0212(2) Uani 1 1 d .

loop_
_atom_site_aniso_label
_atom_site_aniso_U_11
_atom_site_aniso_U_22
_atom_site_aniso_U_33
_atom_site_aniso_U_23
_atom_site_aniso_U_13
_atom_site_aniso_U_12
N1 0.0188(4) 0.0190(4) 0.0154(4) 0.0004(3) 0.0053(3) -0.0008(3)
N2 0.0248(5) 0.0406(6) 0.0348(6) 0.0002(5) 0.0110(4) -0.0041(4)
C1 0.0223(5) 0.0202(5) 0.0171(5) 0.0015(4) 0.0062(4) -0.0019(4)
C2 0.0235(5) 0.0208(5) 0.0194(5) 0.0014(4) 0.0041(4) -0.0006(4)
C3 0.0236(5) 0.0183(5) 0.0175(5) -0.0006(4) 0.0038(4) -0.0005(4)
C4 0.0245(5) 0.0229(5) 0.0250(5) 0.0027(4) 0.0022(4) 0.0030(4)
C5 0.0194(5) 0.0270(6) 0.0310(6) 0.0005(5) 0.0047(4) 0.0036(4)
C6 0.0202(5) 0.0243(5) 0.0249(5) -0.0001(4) 0.0080(4) 0.0005(4)
C7 0.0204(5) 0.0195(5) 0.0178(5) -0.0015(4) 0.0052(4) 0.0002(4)
C8 0.0183(5) 0.0192(5) 0.0166(5) -0.0029(4) 0.0035(4) 0.0006(4)
C9 0.0201(5) 0.0184(5) 0.0168(5) -0.0024(4) 0.0056(4) -0.0009(4)
C10 0.0191(5) 0.0206(5) 0.0212(5) 0.0020(4) 0.0082(4) 0.0033(4)
C11 0.0233(5) 0.0241(5) 0.0260(5) -0.0003(4) 0.0082(4) -0.0002(4)
C12 0.0221(5) 0.0218(5) 0.0388(6) 0.0046(5) 0.0121(5) 0.0009(4)
C13 0.0300(6) 0.0275(6) 0.0313(6) 0.0114(5) 0.0181(5) 0.0078(5)
C14 0.0336(6) 0.0340(6) 0.0215(5) 0.0038(5) 0.0118(5) 0.0061(5)
C15 0.0252(5) 0.0278(6) 0.0229(5) -0.0003(4) 0.0081(4) 0.0000(4)
C16 0.0207(5) 0.0172(5) 0.0147(4) -0.0017(3) 0.0050(4) -0.0012(4)
C17 0.0194(5) 0.0196(5) 0.0168(5) -0.0038(4) 0.0033(4) 0.0009(4)
C18 0.0245(5) 0.0222(5) 0.0180(5) -0.0025(4) 0.0057(4) 0.0008(4)
C19 0.0326(6) 0.0234(5) 0.0175(5) 0.0001(4) 0.0035(4) 0.0032(4)
C20 0.0248(5) 0.0253(6) 0.0204(5) -0.0034(4) -0.0027(4) 0.0051(4)
C21 0.0191(5) 0.0242(5) 0.0216(5) -0.0047(4) 0.0001(4) 0.0017(4)
C22 0.0195(5) 0.0195(5) 0.0177(5) -0.0055(4) 0.0023(4) -0.0009(4)
C23 0.0171(5) 0.0209(5) 0.0180(5) -0.0030(4) 0.0036(4) -0.0004(4)
C24 0.0179(5) 0.0174(5) 0.0151(4) -0.0036(4) 0.0043(4) -0.0014(4)
C25 0.0192(5) 0.0237(5) 0.0202(5) -0.0027(4) 0.0032(4) 0.0003(4)

loop_
_atom_type_symbol
_atom_type_description
_atom_type_scat_dispersion_real
_atom_type_scat_dispersion_imag
_atom_type_scat_source
C C 0.0033 0.0016 'International Tables Vol C Tables 4.2.6.8 and 6.1.1.4'
H H 0.0000 0.0000 'International Tables Vol C Tables 4.2.6.8 and 6.1.1.4'
N N 0.0061 0.0033 'International Tables Vol C Tables 4.2.6.8 and 6.1.1.4'

loop_
_geom_angle_atom_site_label_1
_geom_angle_atom_site_label_2
_geom_angle_atom_site_label_3
_geom_angle
C24 N1 C8 120.59(9)
C24 N1 C1 128.49(8)
C8 N1 C1 110.88(8)
N1 C1 C2 104.18(8)
C3 C2 C1 104.27(8)
C4 C3 C8 118.16(10)
C4 C3 C2 133.07(10)
C8 C3 C2 108.74(9)
C3 C4 C5 119.01(10)
C6 C5 C4 121.92(10)
C5 C6 C7 120.80(10)
C8 C7 C6 115.13(9)
C8 C7 C9 117.63(9)
C6 C7 C9 127.22(9)
N1 C8 C3 111.69(9)
N1 C8 C7 123.31(9)
C3 C8 C7 124.97(10)
C16 C9 C7 118.30(9)
C16 C9 C10 122.66(9)
C7 C9 C10 118.93(9)
C11 C10 C15 119.57(10)
C11 C10 C9 121.21(9)
C15 C10 C9 119.17(10)
C10 C11 C12 119.90(10)
C13 C12 C11 120.30(11)
C14 C13 C12 120.21(10)
C13 C14 C15 119.73(11)
C14 C15 C10 120.28(11)
C9 C16 C24 121.68(9)
C9 C16 C17 132.81(9)
C24 C16 C17 105.51(8)
C18 C17 C22 119.95(10)
C18 C17 C16 132.56(10)
C22 C17 C16 107.42(9)
C19 C18 C17 119.09(10)
C18 C19 C20 120.70(10)
C21 C20 C19 121.07(10)
C20 C21 C22 118.82(10)
C21 C22 C17 120.36(10)
C21 C22 C23 130.11(10)
C17 C22 C23 109.51(9)
C24 C23 C25 127.81(10)
C24 C23 C22 106.95(9)
C25 C23 C22 125.24(9)
N1 C24 C23 131.01(9)
N1 C24 C16 118.41(9)
C23 C24 C16 110.57(9)
N2 C25 C23 177.83(12)

loop_
_geom_bond_atom_site_label_1
_geom_bond_atom_site_label_2
_geom_bond_distance
N1 C24 1.3486(13)
N1 C8 1.3700(13)
N1 C1 1.4827(12)
N2 C25 1.1509(15)
C1 C2 1.5505(15)
C2 C3 1.5107(14)
C3 C4 1.3731(15)
C3 C8 1.3964(15)
C4 C5 1.4126(16)
C5 C6 1.3768(16)
C6 C7 1.4159(15)
C7 C8 1.4018(14)
C7 C9 1.4434(14)
C9 C16 1.3721(14)
C9 C10 1.4924(14)
C10 C11 1.3905(16)
C10 C15 1.3989(15)
C11 C12 1.3919(15)
C12 C13 1.3880(17)
C13 C14 1.3856(18)
C14 C15 1.3927(15)
C16 C24 1.4646(13)
C16 C17 1.4660(14)
C17 C18 1.3968(15)
C17 C22 1.4228(14)
C18 C19 1.3947(15)
C19 C20 1.3972(17)
C20 C21 1.3902(16)
C21 C22 1.3979(15)
C22 C23 1.4525(15)
C23 C24 1.3901(14)
C23 C25 1.4157(14)

loop_
_geom_torsion_atom_site_label_1
_geom_torsion_atom_site_label_2
_geom_torsion_atom_site_label_3
_geom_torsion_atom_site_label_4
_geom_torsion
C24 N1 C1 C2 177.89(9)
C8 N1 C1 C2 -4.41(11)
N1 C1 C2 C3 4.68(10)
C1 C2 C3 C4 178.24(12)
C1 C2 C3 C8 -3.61(11)
C8 C3 C4 C5 -0.27(16)
C2 C3 C4 C5 177.75(11)
C3 C4 C5 C6 -0.72(17)
C4 C5 C6 C7 0.85(18)
C5 C6 C7 C8 0.02(15)
C5 C6 C7 C9 -178.24(10)
C24 N1 C8 C3 -179.80(9)
C1 N1 C8 C3 2.29(12)
C24 N1 C8 C7 -1.51(15)
C1 N1 C8 C7 -179.42(9)
C4 C3 C8 N1 179.46(9)
C2 C3 C8 N1 0.99(12)
C4 C3 C8 C7 1.21(16)
C2 C3 C8 C7 -177.27(10)
C6 C7 C8 N1 -179.12(9)
C9 C7 C8 N1 -0.69(15)
C6 C7 C8 C3 -1.07(15)
C9 C7 C8 C3 177.37(10)
C8 C7 C9 C16 2.85(14)
C6 C7 C9 C16 -178.93(10)
C8 C7 C9 C10 -173.50(9)
C6 C7 C9 C10 4.72(16)
C16 C9 C10 C11 114.97(12)
C7 C9 C10 C11 -68.84(14)
C16 C9 C10 C15 -67.59(14)
C7 C9 C10 C15 108.60(12)
C15 C10 C11 C12 -0.23(16)
C9 C10 C11 C12 177.20(10)
C10 C11 C12 C13 -0.54(17)
C11 C12 C13 C14 0.96(17)
C12 C13 C14 C15 -0.60(17)
C13 C14 C15 C10 -0.18(17)
C11 C10 C15 C14 0.59(17)
C9 C10 C15 C14 -176.89(10)
C7 C9 C16 C24 -2.96(15)
C10 C9 C16 C24 173.25(9)
C7 C9 C16 C17 177.20(10)
C10 C9 C16 C17 -6.59(18)
C9 C16 C17 C18 -4.5(2)
C24 C16 C17 C18 175.63(11)
C9 C16 C17 C22 178.51(11)
C24 C16 C17 C22 -1.34(11)
C22 C17 C18 C19 -1.25(15)
C16 C17 C18 C19 -177.92(10)
C17 C18 C19 C20 0.12(16)
C18 C19 C20 C21 0.88(16)
C19 C20 C21 C22 -0.69(16)
C20 C21 C22 C17 -0.46(15)
C20 C21 C22 C23 177.80(10)
C18 C17 C22 C21 1.44(15)
C16 C17 C22 C21 178.87(9)
C18 C17 C22 C23 -177.14(9)
C16 C17 C22 C23 0.28(11)
C21 C22 C23 C24 -177.45(10)
C17 C22 C23 C24 0.96(11)
C21 C22 C23 C25 3.37(18)
C17 C22 C23 C25 -178.22(10)
C8 N1 C24 C23 179.84(10)
C1 N1 C24 C23 -2.66(18)
C8 N1 C24 C16 1.45(14)
C1 N1 C24 C16 178.96(9)
C25 C23 C24 N1 -1.18(18)
C22 C23 C24 N1 179.68(10)
C25 C23 C24 C16 177.31(10)
C22 C23 C24 C16 -1.84(11)
C9 C16 C24 N1 0.83(14)
C17 C16 C24 N1 -179.30(8)
C9 C16 C24 C23 -177.87(9)
C17 C16 C24 C23 2.00(11)
C24 C23 C25 N2 -142(3)
C22 C23 C25 N2 37(3)
